data_7711059
loop_
_publ_author_name
'Kundu, Gargi'
'Dixit, Ruchi'
'Tothadi, Srinu'
'Vanka, Kumar'
'Sen, Sakya Singha'

_publ_section_title
;
 Versatile chemistry of six-membered NHC with boranes: bromination at sp3
 borane, activation of B--H bond of HBpin, and ring expansion of NHC
;
_journal_name_full 'Dalton Transactions'
_journal_paper_doi 10.1039/D2DT01707E
_journal_year 2022
_chemical_formula_moiety 'C28 H42 B Br N2'
_chemical_formula_sum 'C28 H42 B Br N2'
_chemical_formula_weight 497.35
_space_group_crystal_system monoclinic
_space_group_IT_number 14
_space_group_name_Hall '-P 2yn'
_space_group_name_H-M_alt 'P 1 21/n 1'
_atom_sites_solution_hydrogens mixed
_audit_creation_date 2022-08-10
_audit_creation_method
;
Olex2 1.2
(compiled 2018.05.29 svn.r3508 for OlexSys, GUI svn.r5506)
;
_audit_update_record
;
2022-08-12 deposited with the CCDC.	2022-08-15 downloaded from the CCDC.
;
_cell_angle_alpha 90
_cell_angle_beta 106.909(5)
_cell_angle_gamma 90
_cell_formula_units_Z 4
_cell_length_a 19.3060(17)
_cell_length_b 7.3776(6)
_cell_length_c 20.0281(17)
_cell_measurement_reflns_used 9860
_cell_measurement_temperature 100(2)
_cell_measurement_theta_max 30.49
_cell_measurement_theta_min 2.21
_cell_volume 2729.3(4)
_computing_cell_refinement 'SAINT V8.40B (?, 2016)'
_computing_data_reduction 'SAINT V8.40B (?, 2016)'
_computing_molecular_graphics 'Olex2 (Dolomanov et al., 2009)'
_computing_publication_material 'Olex2 (Dolomanov et al., 2009)'
_computing_structure_refinement 'ShelXL (Sheldrick, 2015)'
_computing_structure_solution 'SHELXT 2018/2 (Sheldrick, 2018)'
_diffrn_ambient_temperature 100
_diffrn_measured_fraction_theta_full 1.000
_diffrn_measured_fraction_theta_max 0.988
_diffrn_measurement_device_type 'Bruker D8 VENTURE Kappa Duo PHOTON II CPAD'
_diffrn_measurement_method '\f and \w scans'
_diffrn_radiation_type MoK\a
_diffrn_radiation_wavelength 0.71073
_diffrn_reflns_av_R_equivalents 0.0587
_diffrn_reflns_av_unetI/netI 0.0470
_diffrn_reflns_Laue_measured_fraction_full 1.000
_diffrn_reflns_Laue_measured_fraction_max 0.988
_diffrn_reflns_limit_h_max 28
_diffrn_reflns_limit_h_min -27
_diffrn_reflns_limit_k_max 10
_diffrn_reflns_limit_k_min -10
_diffrn_reflns_limit_l_max 28
_diffrn_reflns_limit_l_min -29
_diffrn_reflns_number 60613
_diffrn_reflns_point_group_measured_fraction_full 1.000
_diffrn_reflns_point_group_measured_fraction_max 0.988
_diffrn_reflns_theta_full 25.242
_diffrn_reflns_theta_max 31.286
_diffrn_reflns_theta_min 1.290
_diffrn_standards_number 0
_exptl_absorpt_coefficient_mu 1.523
_exptl_absorpt_correction_T_max 0.7461
_exptl_absorpt_correction_T_min 0.5267
_exptl_absorpt_correction_type multi-scan
_exptl_absorpt_process_details
'SADABS-2016/2 (Bruker,2016/2) was used for absorption correction. wR2(int) was 0.1637 before and 0.0592 after correction. The Ratio of minimum to maximum transmission is 0.7059. The \l/2 correction factor is Not present.'
_exptl_crystal_colour colourless
_exptl_crystal_colour_primary colourless
_exptl_crystal_density_diffrn 1.210
_exptl_crystal_description block
_exptl_crystal_F_000 1056
_exptl_crystal_size_max 0.22
_exptl_crystal_size_mid 0.12
_exptl_crystal_size_min 0.08
_refine_diff_density_max 2.488
_refine_diff_density_min -0.529
_refine_diff_density_rms 0.078
_refine_ls_extinction_method none
_refine_ls_goodness_of_fit_ref 1.038
_refine_ls_hydrogen_treatment mixed
_refine_ls_matrix_type full
_refine_ls_number_parameters 305
_refine_ls_number_reflns 8813
_refine_ls_number_restraints 1
_refine_ls_restrained_S_all 1.041
_refine_ls_R_factor_all 0.0660
_refine_ls_R_factor_gt 0.0417
_refine_ls_shift/su_max 0.003
_refine_ls_shift/su_mean 0.000
_refine_ls_structure_factor_coef Fsqd
_refine_ls_weighting_details 'w=1/[\s^2^(Fo^2^)+(0.0517P)^2^+1.3013P] where P=(Fo^2^+2Fc^2^)/3'
_refine_ls_weighting_scheme calc
_refine_ls_wR_factor_gt 0.0988
_refine_ls_wR_factor_ref 0.1076
_reflns_Friedel_coverage 0.000
_reflns_number_gt 6580
_reflns_number_total 8813
_reflns_threshold_expression 'I > 2\s(I)'
_cod_data_source_file d2dt01707e2.cif
_cod_data_source_block gk_bh2br_0m_a
_cod_database_code 7711059
_shelx_shelxl_version_number 2018/3
_shelx_space_group_comment
;
The symmetry employed for this shelxl refinement is uniquely defined
by the following loop, which should always be used as a source of
symmetry information in preference to the above space-group names.
They are only intended as comments.
;
_shelx_estimated_absorpt_t_max 0.888
_shelx_estimated_absorpt_t_min 0.730
_olex2_refinement_description
;
1. Fixed Uiso
 At 1.2 times of:
  All C(H) groups, All C(H,H) groups
 At 1.5 times of:
  All C(H,H,H) groups
2. Restrained distances
 B1-H1E
 1 with sigma of 0.02
3.a Ternary CH refined with riding coordinates:
 C2(H2), C8(H8), C11(H11), C25(H25)
3.b Secondary CH2 refined with riding coordinates:
 C17(H17A,H17B), C18(H18A,H18B), C19(H19A,H19B)
3.c Aromatic/amide H refined with riding coordinates:
 C13(H13), C14(H14), C15(H15), C21(H21), C22(H22), C23(H23)
3.d Idealised Me refined as rotating group:
 C1(H1A,H1B,H1C), C9(H9A,H9B,H9C), C10(H10A,H10B,H10C), C16(H16A,H16B,H16C),
 C20(H20A,H20B,H20C), C26(H26A,H26B,H26C), C27(H27A,H27B,H27C), C29(H29A,H29B,
 H29C)
;
_olex2_submission_special_instructions 'No special instructions were received'

loop_
_space_group_symop_operation_xyz
'x, y, z'
'-x+1/2, y+1/2, -z+1/2'
'-x, -y, -z'
'x-1/2, -y-1/2, z-1/2'

loop_
_atom_site_label
_atom_site_type_symbol
_atom_site_fract_x
_atom_site_fract_y
_atom_site_fract_z
_atom_site_U_iso_or_equiv
_atom_site_adp_type
_atom_site_occupancy
_atom_site_site_symmetry_order
_atom_site_calc_flag
_atom_site_refinement_flags_posn
_atom_site_refinement_flags_adp
_atom_site_refinement_flags_occupancy
_atom_site_disorder_assembly
_atom_site_disorder_group
Br1A Br 0.58014(2) 0.81590(3) 0.39221(2) 0.02388(7) Uani 1 1 d . . . . .
N1 N 0.44750(7) 0.52140(19) 0.28119(7) 0.0118(3) Uani 1 1 d . . . . .
N2 N 0.55912(7) 0.40302(19) 0.28480(7) 0.0120(3) Uani 1 1 d . . . . .
C1 C 0.43737(11) 0.7436(4) 0.47335(10) 0.0317(5) Uani 1 1 d . . . . .
H1A H 0.465245 0.843901 0.461991 0.048 Uiso 1 1 calc GR . . . .
H1B H 0.467195 0.679173 0.514493 0.048 Uiso 1 1 calc GR . . . .
H1C H 0.394004 0.791493 0.483187 0.048 Uiso 1 1 calc GR . . . .
C2 C 0.41499(10) 0.6129(3) 0.41156(9) 0.0198(4) Uani 1 1 d . . . . .
H2 H 0.459561 0.550132 0.407671 0.024 Uiso 1 1 calc R . . . .
C3 C 0.38030(9) 0.7096(2) 0.34272(9) 0.0154(3) Uani 1 1 d . . . . .
C4 C 0.39772(9) 0.6691(2) 0.28079(9) 0.0131(3) Uani 1 1 d . . . . .
C5 C 0.51707(9) 0.5484(2) 0.28372(8) 0.0117(3) Uani 1 1 d . . . . .
C6 C 0.62742(9) 0.4150(2) 0.26799(9) 0.0140(3) Uani 1 1 d . . . . .
C7 C 0.69320(9) 0.4127(2) 0.32143(9) 0.0167(3) Uani 1 1 d . . . . .
C8 C 0.69816(9) 0.4101(3) 0.39855(9) 0.0180(3) Uani 1 1 d . . . . .
H8 H 0.648404 0.428023 0.403134 0.022 Uiso 1 1 calc R . . . .
C9 C 0.72712(11) 0.2273(3) 0.43194(11) 0.0270(4) Uani 1 1 d . . . . .
H9A H 0.694709 0.129850 0.408286 0.040 Uiso 1 1 calc GR . . . .
H9B H 0.729437 0.228953 0.481475 0.040 Uiso 1 1 calc GR . . . .
H9C H 0.775662 0.206510 0.427361 0.040 Uiso 1 1 calc GR . . . .
C10 C 0.54441(12) 0.5831(3) 0.09549(11) 0.0319(5) Uani 1 1 d . . . . .
H10A H 0.548981 0.687938 0.126513 0.048 Uiso 1 1 calc GR . . . .
H10B H 0.496427 0.583734 0.061161 0.048 Uiso 1 1 calc GR . . . .
H10C H 0.581728 0.589366 0.071241 0.048 Uiso 1 1 calc GR . . . .
C11 C 0.55396(10) 0.4082(3) 0.13859(9) 0.0225(4) Uani 1 1 d . . . . .
H11 H 0.513420 0.401572 0.160218 0.027 Uiso 1 1 calc R . . . .
C12 C 0.62454(10) 0.4116(2) 0.19735(9) 0.0181(3) Uani 1 1 d . . . . .
C13 C 0.68980(10) 0.4135(3) 0.18036(10) 0.0234(4) Uani 1 1 d . . . . .
H13 H 0.689102 0.413682 0.132741 0.028 Uiso 1 1 calc R . . . .
C14 C 0.75531(10) 0.4149(3) 0.23199(11) 0.0248(4) Uani 1 1 d . . . . .
H14 H 0.799308 0.417654 0.219778 0.030 Uiso 1 1 calc R . . . .
C15 C 0.75683(10) 0.4124(3) 0.30112(10) 0.0215(4) Uani 1 1 d . . . . .
H15 H 0.802275 0.410284 0.336052 0.026 Uiso 1 1 calc R . . . .
C16 C 0.74641(10) 0.5643(3) 0.43752(10) 0.0273(4) Uani 1 1 d . . . . .
H16A H 0.796330 0.544027 0.436719 0.041 Uiso 1 1 calc GR . . . .
H16B H 0.744861 0.567552 0.485979 0.041 Uiso 1 1 calc GR . . . .
H16C H 0.728904 0.679992 0.414777 0.041 Uiso 1 1 calc GR . . . .
C17 C 0.41528(9) 0.3388(2) 0.27271(9) 0.0163(3) Uani 1 1 d . . . . .
H17A H 0.400959 0.303980 0.222822 0.020 Uiso 1 1 calc R . . . .
H17B H 0.371394 0.338346 0.288780 0.020 Uiso 1 1 calc R . . . .
C18 C 0.46977(9) 0.2047(2) 0.31487(9) 0.0152(3) Uani 1 1 d . . . . .
H18A H 0.449295 0.080692 0.308170 0.018 Uiso 1 1 calc R . . . .
H18B H 0.482244 0.235040 0.365118 0.018 Uiso 1 1 calc R . . . .
C19 C 0.53662(9) 0.2143(2) 0.29013(9) 0.0163(3) Uani 1 1 d . . . . .
H19A H 0.576587 0.147373 0.323177 0.020 Uiso 1 1 calc R . . . .
H19B H 0.526527 0.155151 0.243912 0.020 Uiso 1 1 calc R . . . .
C20 C 0.36409(11) 0.4686(3) 0.42647(10) 0.0299(5) Uani 1 1 d . . . . .
H20A H 0.387978 0.407819 0.470679 0.045 Uiso 1 1 calc GR . . . .
H20B H 0.352317 0.379280 0.388622 0.045 Uiso 1 1 calc GR . . . .
H20C H 0.319493 0.526689 0.429617 0.045 Uiso 1 1 calc GR . . . .
C21 C 0.32798(9) 0.8431(3) 0.33976(10) 0.0198(4) Uani 1 1 d . . . . .
H21 H 0.315108 0.872501 0.380773 0.024 Uiso 1 1 calc R . . . .
C22 C 0.29462(9) 0.9329(3) 0.27806(10) 0.0212(4) Uani 1 1 d . . . . .
H22 H 0.259230 1.023237 0.276991 0.025 Uiso 1 1 calc R . . . .
C23 C 0.31292(9) 0.8911(3) 0.21797(9) 0.0195(4) Uani 1 1 d . . . . .
H23 H 0.289798 0.953905 0.176002 0.023 Uiso 1 1 calc R . . . .
C24 C 0.36442(9) 0.7590(3) 0.21746(9) 0.0150(3) Uani 1 1 d . . . . .
C25 C 0.38200(10) 0.7168(3) 0.14980(9) 0.0185(4) Uani 1 1 d . . . . .
H25 H 0.427230 0.642291 0.161740 0.022 Uiso 1 1 calc R . . . .
C26 C 0.32148(11) 0.6041(3) 0.10068(10) 0.0270(4) Uani 1 1 d . . . . .
H26A H 0.315542 0.490408 0.123699 0.041 Uiso 1 1 calc GR . . . .
H26B H 0.334186 0.577337 0.057767 0.041 Uiso 1 1 calc GR . . . .
H26C H 0.276063 0.672709 0.089189 0.041 Uiso 1 1 calc GR . . . .
C27 C 0.39623(11) 0.8894(3) 0.11303(10) 0.0254(4) Uani 1 1 d . . . . .
H27A H 0.352042 0.962822 0.099028 0.038 Uiso 1 1 calc GR . . . .
H27B H 0.410627 0.856253 0.071587 0.038 Uiso 1 1 calc GR . . . .
H27C H 0.435099 0.959413 0.145016 0.038 Uiso 1 1 calc GR . . . .
B1 B 0.54956(11) 0.7501(3) 0.28625(10) 0.0156(4) Uani 1 1 d D . . . .
C29 C 0.54901(13) 0.2403(4) 0.09226(11) 0.0333(5) Uani 1 1 d . . . . .
H29A H 0.500901 0.234874 0.058249 0.050 Uiso 1 1 calc GR . . . .
H29B H 0.557034 0.131071 0.121342 0.050 Uiso 1 1 calc GR . . . .
H29C H 0.585945 0.247762 0.067593 0.050 Uiso 1 1 calc GR . . . .
H1D H 0.5081(12) 0.850(3) 0.2611(11) 0.022(6) Uiso 1 1 d . . . . .
H1E H 0.5907(14) 0.783(4) 0.2563(14) 0.061(9) Uiso 1 1 d D . . . .

loop_
_atom_site_aniso_label
_atom_site_aniso_U_11
_atom_site_aniso_U_22
_atom_site_aniso_U_33
_atom_site_aniso_U_23
_atom_site_aniso_U_13
_atom_site_aniso_U_12
Br1A 0.03094(11) 0.01310(9) 0.01942(9) 0.00102(7) -0.00555(7) -0.00359(8)
N1 0.0107(6) 0.0084(6) 0.0154(6) 0.0004(5) 0.0026(5) -0.0001(5)
N2 0.0112(6) 0.0102(7) 0.0148(6) 0.0008(5) 0.0039(5) -0.0009(5)
C1 0.0261(10) 0.0463(13) 0.0193(9) -0.0080(9) 0.0012(8) 0.0087(10)
C2 0.0154(8) 0.0277(10) 0.0155(7) 0.0015(7) 0.0031(6) 0.0058(8)
C3 0.0110(7) 0.0148(9) 0.0188(8) -0.0008(6) 0.0018(6) 0.0001(6)
C4 0.0090(7) 0.0105(8) 0.0185(7) -0.0001(6) 0.0022(6) -0.0007(6)
C5 0.0129(7) 0.0112(8) 0.0103(6) 0.0005(6) 0.0022(5) 0.0007(6)
C6 0.0126(7) 0.0102(8) 0.0211(8) 0.0016(6) 0.0081(6) 0.0008(6)
C7 0.0149(8) 0.0120(8) 0.0241(8) 0.0014(6) 0.0072(6) 0.0003(7)
C8 0.0107(7) 0.0210(9) 0.0215(8) 0.0018(7) 0.0035(6) 0.0006(7)
C9 0.0217(9) 0.0292(12) 0.0301(10) 0.0106(8) 0.0075(8) 0.0062(8)
C10 0.0326(11) 0.0383(13) 0.0248(9) 0.0095(9) 0.0084(8) 0.0070(10)
C11 0.0220(9) 0.0292(11) 0.0177(8) 0.0015(7) 0.0077(7) 0.0037(8)
C12 0.0197(8) 0.0138(9) 0.0225(8) 0.0010(7) 0.0090(7) 0.0025(7)
C13 0.0271(10) 0.0220(10) 0.0266(9) 0.0042(8) 0.0165(8) 0.0057(8)
C14 0.0188(9) 0.0238(11) 0.0382(10) 0.0037(8) 0.0182(8) 0.0052(8)
C15 0.0146(8) 0.0190(10) 0.0319(9) 0.0036(7) 0.0085(7) 0.0025(7)
C16 0.0173(9) 0.0347(12) 0.0284(9) -0.0047(9) 0.0042(7) -0.0072(9)
C17 0.0142(8) 0.0117(8) 0.0216(8) 0.0002(6) 0.0029(6) -0.0025(7)
C18 0.0150(8) 0.0102(8) 0.0205(8) 0.0023(6) 0.0056(6) -0.0009(6)
C19 0.0159(8) 0.0098(8) 0.0237(8) 0.0021(6) 0.0065(6) -0.0001(6)
C20 0.0251(10) 0.0408(13) 0.0235(9) 0.0125(9) 0.0067(8) 0.0018(9)
C21 0.0146(8) 0.0206(10) 0.0237(8) -0.0039(7) 0.0047(7) 0.0035(7)
C22 0.0125(8) 0.0155(9) 0.0339(10) 0.0014(7) 0.0040(7) 0.0045(7)
C23 0.0127(8) 0.0177(9) 0.0244(8) 0.0063(7) -0.0003(6) 0.0014(7)
C24 0.0113(7) 0.0130(8) 0.0187(7) 0.0024(6) 0.0014(6) -0.0017(7)
C25 0.0167(8) 0.0201(10) 0.0169(8) 0.0052(6) 0.0020(6) 0.0003(7)
C26 0.0283(10) 0.0285(11) 0.0209(9) -0.0013(8) 0.0019(7) -0.0060(9)
C27 0.0258(9) 0.0269(11) 0.0214(9) 0.0087(8) 0.0037(7) -0.0030(9)
B1 0.0161(9) 0.0115(9) 0.0185(9) 0.0006(7) 0.0038(7) -0.0010(8)
C29 0.0363(12) 0.0385(13) 0.0251(10) -0.0072(9) 0.0091(9) -0.0005(11)

loop_
_atom_type_symbol
_atom_type_description
_atom_type_scat_dispersion_real
_atom_type_scat_dispersion_imag
_atom_type_scat_source
C C 0.0033 0.0016 'International Tables Vol C Tables 4.2.6.8 and 6.1.1.4'
H H 0.0000 0.0000 'International Tables Vol C Tables 4.2.6.8 and 6.1.1.4'
B B 0.0013 0.0007 'International Tables Vol C Tables 4.2.6.8 and 6.1.1.4'
Br Br -0.2901 2.4595 'International Tables Vol C Tables 4.2.6.8 and 6.1.1.4'
N N 0.0061 0.0033 'International Tables Vol C Tables 4.2.6.8 and 6.1.1.4'

loop_
_geom_angle_atom_site_label_1
_geom_angle_atom_site_label_2
_geom_angle_atom_site_label_3
_geom_angle
_geom_angle_site_symmetry_1
_geom_angle_site_symmetry_3
_geom_angle_publ_flag
C4 N1 C17 115.43(13) . . ?
C5 N1 C4 122.81(14) . . ?
C5 N1 C17 121.58(14) . . ?
C5 N2 C6 122.19(14) . . ?
C5 N2 C19 124.57(13) . . ?
C6 N2 C19 112.37(13) . . ?
H1A C1 H1B 109.5 . . ?
H1A C1 H1C 109.5 . . ?
H1B C1 H1C 109.5 . . ?
C2 C1 H1A 109.5 . . ?
C2 C1 H1B 109.5 . . ?
C2 C1 H1C 109.5 . . ?
C1 C2 H2 107.9 . . ?
C1 C2 C20 109.02(17) . . ?
C3 C2 C1 112.54(18) . . ?
C3 C2 H2 107.9 . . ?
C3 C2 C20 111.28(15) . . ?
C20 C2 H2 107.9 . . ?
C4 C3 C2 122.87(15) . . ?
C21 C3 C2 119.33(16) . . ?
C21 C3 C4 117.79(16) . . ?
C3 C4 N1 118.81(14) . . ?
C3 C4 C24 121.96(15) . . ?
C24 C4 N1 119.08(15) . . ?
N1 C5 B1 120.92(15) . . ?
N2 C5 N1 118.42(15) . . ?
N2 C5 B1 120.66(14) . . ?
C7 C6 N2 120.19(14) . . ?
C12 C6 N2 117.41(14) . . ?
C12 C6 C7 122.14(15) . . ?
C6 C7 C8 123.44(15) . . ?
C15 C7 C6 116.99(16) . . ?
C15 C7 C8 119.57(16) . . ?
C7 C8 H8 108.3 . . ?
C7 C8 C9 111.15(16) . . ?
C7 C8 C16 110.95(15) . . ?
C9 C8 H8 108.3 . . ?
C16 C8 H8 108.3 . . ?
C16 C8 C9 109.86(16) . . ?
C8 C9 H9A 109.5 . . ?
C8 C9 H9B 109.5 . . ?
C8 C9 H9C 109.5 . . ?
H9A C9 H9B 109.5 . . ?
H9A C9 H9C 109.5 . . ?
H9B C9 H9C 109.5 . . ?
H10A C10 H10B 109.5 . . ?
H10A C10 H10C 109.5 . . ?
H10B C10 H10C 109.5 . . ?
C11 C10 H10A 109.5 . . ?
C11 C10 H10B 109.5 . . ?
C11 C10 H10C 109.5 . . ?
C10 C11 H11 107.7 . . ?
C10 C11 C29 111.27(16) . . ?
C12 C11 C10 110.84(17) . . ?
C12 C11 H11 107.7 . . ?
C12 C11 C29 111.48(16) . . ?
C29 C11 H11 107.7 . . ?
C6 C12 C11 123.10(15) . . ?
C13 C12 C6 118.18(16) . . ?
C13 C12 C11 118.71(16) . . ?
C12 C13 H13 119.6 . . ?
C14 C13 C12 120.80(17) . . ?
C14 C13 H13 119.6 . . ?
C13 C14 H14 120.0 . . ?
C15 C14 C13 119.98(16) . . ?
C15 C14 H14 120.0 . . ?
C7 C15 H15 119.1 . . ?
C14 C15 C7 121.86(17) . . ?
C14 C15 H15 119.1 . . ?
C8 C16 H16A 109.5 . . ?
C8 C16 H16B 109.5 . . ?
C8 C16 H16C 109.5 . . ?
H16A C16 H16B 109.5 . . ?
H16A C16 H16C 109.5 . . ?
H16B C16 H16C 109.5 . . ?
N1 C17 H17A 109.8 . . ?
N1 C17 H17B 109.8 . . ?
N1 C17 C18 109.43(13) . . ?
H17A C17 H17B 108.2 . . ?
C18 C17 H17A 109.8 . . ?
C18 C17 H17B 109.8 . . ?
C17 C18 H18A 110.1 . . ?
C17 C18 H18B 110.1 . . ?
C17 C18 C19 107.94(14) . . ?
H18A C18 H18B 108.4 . . ?
C19 C18 H18A 110.1 . . ?
C19 C18 H18B 110.1 . . ?
N2 C19 C18 111.47(14) . . ?
N2 C19 H19A 109.3 . . ?
N2 C19 H19B 109.3 . . ?
C18 C19 H19A 109.3 . . ?
C18 C19 H19B 109.3 . . ?
H19A C19 H19B 108.0 . . ?
C2 C20 H20A 109.5 . . ?
C2 C20 H20B 109.5 . . ?
C2 C20 H20C 109.5 . . ?
H20A C20 H20B 109.5 . . ?
H20A C20 H20C 109.5 . . ?
H20B C20 H20C 109.5 . . ?
C3 C21 H21 119.4 . . ?
C22 C21 C3 121.15(17) . . ?
C22 C21 H21 119.4 . . ?
C21 C22 H22 120.0 . . ?
C23 C22 C21 119.92(17) . . ?
C23 C22 H22 120.0 . . ?
C22 C23 H23 119.2 . . ?
C22 C23 C24 121.68(16) . . ?
C24 C23 H23 119.2 . . ?
C4 C24 C25 122.92(16) . . ?
C23 C24 C4 117.50(16) . . ?
C23 C24 C25 119.58(15) . . ?
C24 C25 H25 107.8 . . ?
C24 C25 C26 110.87(15) . . ?
C24 C25 C27 112.00(16) . . ?
C26 C25 H25 107.8 . . ?
C26 C25 C27 110.53(15) . . ?
C27 C25 H25 107.8 . . ?
C25 C26 H26A 109.5 . . ?
C25 C26 H26B 109.5 . . ?
C25 C26 H26C 109.5 . . ?
H26A C26 H26B 109.5 . . ?
H26A C26 H26C 109.5 . . ?
H26B C26 H26C 109.5 . . ?
C25 C27 H27A 109.5 . . ?
C25 C27 H27B 109.5 . . ?
C25 C27 H27C 109.5 . . ?
H27A C27 H27B 109.5 . . ?
H27A C27 H27C 109.5 . . ?
H27B C27 H27C 109.5 . . ?
Br1A B1 H1D 105.3(11) . . ?
Br1A B1 H1E 116.6(15) . . ?
C5 B1 Br1A 103.85(11) . . ?
C5 B1 H1D 112.3(12) . . ?
C5 B1 H1E 119.9(16) . . ?
H1D B1 H1E 98.2(19) . . ?
C11 C29 H29A 109.5 . . ?
C11 C29 H29B 109.5 . . ?
C11 C29 H29C 109.5 . . ?
H29A C29 H29B 109.5 . . ?
H29A C29 H29C 109.5 . . ?
H29B C29 H29C 109.5 . . ?

loop_
_geom_bond_atom_site_label_1
_geom_bond_atom_site_label_2
_geom_bond_distance
_geom_bond_site_symmetry_2
_geom_bond_publ_flag
Br1A B1 2.0878(19) . ?
N1 C4 1.451(2) . ?
N1 C5 1.344(2) . ?
N1 C17 1.473(2) . ?
N2 C5 1.341(2) . ?
N2 C6 1.455(2) . ?
N2 C19 1.472(2) . ?
C1 H1A 0.9800 . ?
C1 H1B 0.9800 . ?
C1 H1C 0.9800 . ?
C1 C2 1.529(3) . ?
C2 H2 1.0000 . ?
C2 C3 1.524(2) . ?
C2 C20 1.536(3) . ?
C3 C4 1.409(2) . ?
C3 C21 1.399(2) . ?
C4 C24 1.410(2) . ?
C5 B1 1.610(3) . ?
C6 C7 1.403(2) . ?
C6 C12 1.400(2) . ?
C7 C8 1.520(2) . ?
C7 C15 1.402(2) . ?
C8 H8 1.0000 . ?
C8 C9 1.537(3) . ?
C8 C16 1.532(3) . ?
C9 H9A 0.9800 . ?
C9 H9B 0.9800 . ?
C9 H9C 0.9800 . ?
C10 H10A 0.9800 . ?
C10 H10B 0.9800 . ?
C10 H10C 0.9800 . ?
C10 C11 1.534(3) . ?
C11 H11 1.0000 . ?
C11 C12 1.520(3) . ?
C11 C29 1.534(3) . ?
C12 C13 1.397(2) . ?
C13 H13 0.9500 . ?
C13 C14 1.381(3) . ?
C14 H14 0.9500 . ?
C14 C15 1.377(3) . ?
C15 H15 0.9500 . ?
C16 H16A 0.9800 . ?
C16 H16B 0.9800 . ?
C16 H16C 0.9800 . ?
C17 H17A 0.9900 . ?
C17 H17B 0.9900 . ?
C17 C18 1.511(2) . ?
C18 H18A 0.9900 . ?
C18 H18B 0.9900 . ?
C18 C19 1.513(2) . ?
C19 H19A 0.9900 . ?
C19 H19B 0.9900 . ?
C20 H20A 0.9800 . ?
C20 H20B 0.9800 . ?
C20 H20C 0.9800 . ?
C21 H21 0.9500 . ?
C21 C22 1.385(3) . ?
C22 H22 0.9500 . ?
C22 C23 1.384(3) . ?
C23 H23 0.9500 . ?
C23 C24 1.394(3) . ?
C24 C25 1.522(2) . ?
C25 H25 1.0000 . ?
C25 C26 1.535(3) . ?
C25 C27 1.536(3) . ?
C26 H26A 0.9800 . ?
C26 H26B 0.9800 . ?
C26 H26C 0.9800 . ?
C27 H27A 0.9800 . ?
C27 H27B 0.9800 . ?
C27 H27C 0.9800 . ?
B1 H1D 1.10(2) . ?
B1 H1E 1.151(17) . ?
C29 H29A 0.9800 . ?
C29 H29B 0.9800 . ?
C29 H29C 0.9800 . ?

loop_
_geom_torsion_atom_site_label_1
_geom_torsion_atom_site_label_2
_geom_torsion_atom_site_label_3
_geom_torsion_atom_site_label_4
_geom_torsion
_geom_torsion_site_symmetry_1
_geom_torsion_site_symmetry_2
_geom_torsion_site_symmetry_3
_geom_torsion_site_symmetry_4
_geom_torsion_publ_flag
N1 C4 C24 C23 175.36(15) . . . . ?
N1 C4 C24 C25 -4.2(2) . . . . ?
N1 C5 B1 Br1A 85.44(15) . . . . ?
N1 C17 C18 C19 -57.69(18) . . . . ?
N2 C5 B1 Br1A -93.88(15) . . . . ?
N2 C6 C7 C8 -4.0(3) . . . . ?
N2 C6 C7 C15 175.79(16) . . . . ?
N2 C6 C12 C11 4.0(3) . . . . ?
N2 C6 C12 C13 -176.72(16) . . . . ?
C1 C2 C3 C4 135.68(18) . . . . ?
C1 C2 C3 C21 -45.3(2) . . . . ?
C2 C3 C4 N1 3.9(2) . . . . ?
C2 C3 C4 C24 179.32(16) . . . . ?
C2 C3 C21 C22 -179.36(17) . . . . ?
C3 C4 C24 C23 0.0(3) . . . . ?
C3 C4 C24 C25 -179.61(16) . . . . ?
C3 C21 C22 C23 0.0(3) . . . . ?
C4 N1 C5 N2 179.14(14) . . . . ?
C4 N1 C5 B1 -0.2(2) . . . . ?
C4 N1 C17 C18 -145.79(14) . . . . ?
C4 C3 C21 C22 -0.3(3) . . . . ?
C4 C24 C25 C26 104.1(2) . . . . ?
C4 C24 C25 C27 -131.88(18) . . . . ?
C5 N1 C4 C3 -103.05(18) . . . . ?
C5 N1 C4 C24 81.41(19) . . . . ?
C5 N1 C17 C18 39.0(2) . . . . ?
C5 N2 C6 C7 102.89(19) . . . . ?
C5 N2 C6 C12 -82.9(2) . . . . ?
C5 N2 C19 C18 -16.4(2) . . . . ?
C6 N2 C5 N1 162.39(14) . . . . ?
C6 N2 C5 B1 -18.3(2) . . . . ?
C6 N2 C19 C18 174.12(14) . . . . ?
C6 C7 C8 C9 110.89(19) . . . . ?
C6 C7 C8 C16 -126.56(19) . . . . ?
C6 C7 C15 C14 0.3(3) . . . . ?
C6 C12 C13 C14 1.2(3) . . . . ?
C7 C6 C12 C11 178.08(17) . . . . ?
C7 C6 C12 C13 -2.6(3) . . . . ?
C8 C7 C15 C14 -179.91(18) . . . . ?
C10 C11 C12 C6 114.3(2) . . . . ?
C10 C11 C12 C13 -65.0(2) . . . . ?
C11 C12 C13 C14 -179.39(19) . . . . ?
C12 C6 C7 C8 -177.96(17) . . . . ?
C12 C6 C7 C15 1.8(3) . . . . ?
C12 C13 C14 C15 0.8(3) . . . . ?
C13 C14 C15 C7 -1.6(3) . . . . ?
C15 C7 C8 C9 -68.9(2) . . . . ?
C15 C7 C8 C16 53.7(2) . . . . ?
C17 N1 C4 C3 81.84(18) . . . . ?
C17 N1 C4 C24 -93.70(18) . . . . ?
C17 N1 C5 N2 -6.1(2) . . . . ?
C17 N1 C5 B1 174.61(14) . . . . ?
C17 C18 C19 N2 47.27(18) . . . . ?
C19 N2 C5 N1 -6.1(2) . . . . ?
C19 N2 C5 B1 173.25(15) . . . . ?
C19 N2 C6 C7 -87.35(19) . . . . ?
C19 N2 C6 C12 86.90(18) . . . . ?
C20 C2 C3 C4 -101.6(2) . . . . ?
C20 C2 C3 C21 77.4(2) . . . . ?
C21 C3 C4 N1 -175.13(15) . . . . ?
C21 C3 C4 C24 0.3(3) . . . . ?
C21 C22 C23 C24 0.2(3) . . . . ?
C22 C23 C24 C4 -0.2(3) . . . . ?
C22 C23 C24 C25 179.38(17) . . . . ?
C23 C24 C25 C26 -75.4(2) . . . . ?
C23 C24 C25 C27 48.5(2) . . . . ?
C29 C11 C12 C6 -121.1(2) . . . . ?
C29 C11 C12 C13 59.6(2) . . . . ?
